data_7227701
loop_
_publ_author_name
'Lin, Nai-Chieh'
'Syu, Herbert J. H.'
'Naziruddin, Abbas Raja'
'Liu, Fu-Chen'
'Lin, Ivan J. B.'

_publ_section_title
;
 Direct C-metallation of N-substituted triazoles promoted by mercury
 acetate. An alternative route to N-heterocyclic carbene complexes
;
_journal_issue 19
_journal_name_full 'RSC Adv.'
_journal_page_first 11652
_journal_paper_doi 10.1039/C7RA00163K
_journal_volume 7
_journal_year 2017
_chemical_formula_sum 'C10 H9 Hg N3 O2'
_chemical_formula_weight 403.79
_space_group_crystal_system triclinic
_space_group_IT_number 2
_space_group_name_Hall '-P 1'
_space_group_name_H-M_alt 'P -1'
_symmetry_space_group_name_Hall '-P 1'
_symmetry_space_group_name_H-M 'P -1'
_atom_sites_solution_hydrogens geom
_audit_creation_method SHELXL-2014/7
_audit_update_record
;
2016-10-03 deposited with the CCDC.
2017-02-10 downloaded from the CCDC.
;
_cell_angle_alpha 106.28(3)
_cell_angle_beta 93.90(3)
_cell_angle_gamma 95.40(3)
_cell_formula_units_Z 2
_cell_length_a 4.3353(9)
_cell_length_b 10.658(2)
_cell_length_c 12.488(3)
_cell_measurement_reflns_used 2952
_cell_measurement_temperature 293(2)
_cell_measurement_theta_max 25.97
_cell_measurement_theta_min 2.23
_cell_volume 548.7(2)
_computing_cell_refinement 'Bruker SAINT'
_computing_data_collection 'Bruker APEX2'
_computing_data_reduction 'Bruker SAINT'
_computing_molecular_graphics 'Bruker SHELXTL'
_computing_publication_material 'Bruker SHELXTL'
_computing_structure_refinement 'SHELXL-2014/7 (Sheldrick, 2014)'
_computing_structure_solution 'SHELXS-97 (Sheldrick, 2008)'
_diffrn_ambient_temperature 293(2)
_diffrn_measured_fraction_theta_full 1.000
_diffrn_measured_fraction_theta_max 0.999
_diffrn_measurement_device_type 'Bruker APEX-II CCD'
_diffrn_measurement_method '\f and \w scans'
_diffrn_radiation_type MoK\a
_diffrn_radiation_wavelength 0.71073
_diffrn_reflns_av_R_equivalents 0.0301
_diffrn_reflns_av_unetI/netI 0.0398
_diffrn_reflns_Laue_measured_fraction_full 1.000
_diffrn_reflns_Laue_measured_fraction_max 0.999
_diffrn_reflns_limit_h_max 5
_diffrn_reflns_limit_h_min -5
_diffrn_reflns_limit_k_max 13
_diffrn_reflns_limit_k_min -13
_diffrn_reflns_limit_l_max 15
_diffrn_reflns_limit_l_min -15
_diffrn_reflns_number 5327
_diffrn_reflns_point_group_measured_fraction_full 1.000
_diffrn_reflns_point_group_measured_fraction_max 0.999
_diffrn_reflns_theta_full 25.242
_diffrn_reflns_theta_max 26.468
_diffrn_reflns_theta_min 1.707
_exptl_absorpt_coefficient_mu 14.012
_exptl_absorpt_correction_T_max 0.7454
_exptl_absorpt_correction_T_min 0.4403
_exptl_absorpt_correction_type multi-scan
_exptl_absorpt_process_details SADABS
_exptl_crystal_colour colourless
_exptl_crystal_density_diffrn 2.444
_exptl_crystal_description block
_exptl_crystal_F_000 372
_exptl_crystal_size_max 0.10
_exptl_crystal_size_mid 0.08
_exptl_crystal_size_min 0.05
_refine_diff_density_max 1.297
_refine_diff_density_min -1.053
_refine_diff_density_rms 0.141
_refine_ls_extinction_method none
_refine_ls_goodness_of_fit_ref 0.983
_refine_ls_hydrogen_treatment constr
_refine_ls_matrix_type full
_refine_ls_number_parameters 146
_refine_ls_number_reflns 2271
_refine_ls_number_restraints 0
_refine_ls_restrained_S_all 0.983
_refine_ls_R_factor_all 0.0369
_refine_ls_R_factor_gt 0.0273
_refine_ls_shift/su_max 0.000
_refine_ls_shift/su_mean 0.000
_refine_ls_structure_factor_coef Fsqd
_refine_ls_weighting_details 'w=1/[\s^2^(Fo^2^)+(0.0351P)^2^] where P=(Fo^2^+2Fc^2^)/3'
_refine_ls_weighting_scheme calc
_refine_ls_wR_factor_gt 0.0607
_refine_ls_wR_factor_ref 0.0645
_reflns_Friedel_coverage 0.000
_reflns_number_gt 1928
_reflns_number_total 2271
_reflns_threshold_expression 'I > 2\s(I)'
_cod_data_source_file c7ra00163k2.cif
_cod_data_source_block 1
_cod_database_code 7227701
_shelx_shelxl_version_number 2014/7
_shelx_space_group_comment
; 
The symmetry employed for this shelxl refinement is uniquely defined 
by the following loop, which should always be used as a source of 
symmetry information in preference to the above space-group names. 
They are only intended as comments. 
;

loop_
_space_group_symop_operation_xyz
'x, y, z'
'-x, -y, -z'

loop_
_atom_site_label
_atom_site_type_symbol
_atom_site_fract_x
_atom_site_fract_y
_atom_site_fract_z
_atom_site_U_iso_or_equiv
_atom_site_adp_type
_atom_site_occupancy
_atom_site_site_symmetry_order
_atom_site_calc_flag
_atom_site_refinement_flags_posn
_atom_site_refinement_flags_adp
C1 C 0.3198(15) 0.3667(5) 0.3551(5) 0.0424(14) Uani 1 1 d . .
C2 C 0.465(2) 0.1954(6) 0.3847(6) 0.062(2) Uani 1 1 d . .
H2 H 0.5495 0.1407 0.4223 0.075 Uiso 1 1 calc R U
C3 C 0.1339(15) 0.2612(6) 0.1509(5) 0.0436(14) Uani 1 1 d . .
C4 C -0.0888(16) 0.1614(7) 0.0937(5) 0.0545(17) Uani 1 1 d . .
H4 H -0.1599 0.0971 0.1263 0.065 Uiso 1 1 calc R U
C5 C -0.2089(19) 0.1565(8) -0.0141(6) 0.070(2) Uani 1 1 d . .
H5 H -0.3605 0.0888 -0.0538 0.084 Uiso 1 1 calc R U
C6 C -0.1029(19) 0.2519(8) -0.0612(6) 0.065(2) Uani 1 1 d . .
H6 H -0.1832 0.2495 -0.1329 0.078 Uiso 1 1 calc R U
C7 C 0.1235(19) 0.3516(7) -0.0020(6) 0.064(2) Uani 1 1 d . .
H7 H 0.1949 0.4162 -0.0342 0.076 Uiso 1 1 calc R U
C8 C 0.2451(17) 0.3568(7) 0.1040(5) 0.0534(16) Uani 1 1 d . .
H8 H 0.3995 0.4236 0.1433 0.064 Uiso 1 1 calc R U
C9 C -0.1419(15) 0.7433(6) 0.3287(5) 0.0457(14) Uani 1 1 d . .
C10 C -0.2223(18) 0.8794(7) 0.3323(7) 0.0627(19) Uani 1 1 d . .
H10A H -0.2491 0.8865 0.2574 0.094 Uiso 1 1 calc R U
H10B H -0.0568 0.9440 0.3749 0.094 Uiso 1 1 calc R U
H10C H -0.4118 0.8940 0.3670 0.094 Uiso 1 1 calc R U
Hg1 Hg 0.22685(6) 0.55612(2) 0.37496(2) 0.04495(10) Uani 1 1 d . .
N1 N 0.2591(13) 0.2645(5) 0.2613(4) 0.0450(12) Uani 1 1 d . .
N2 N 0.3527(15) 0.1523(5) 0.2810(5) 0.0579(15) Uani 1 1 d . .
N3 N 0.4527(15) 0.3245(5) 0.4357(4) 0.0571(15) Uani 1 1 d . .
O1 O 0.1079(11) 0.7444(4) 0.3903(4) 0.0547(11) Uani 1 1 d . .
O2 O -0.3045(11) 0.6439(4) 0.2731(4) 0.0561(11) Uani 1 1 d . .

loop_
_atom_site_aniso_label
_atom_site_aniso_U_11
_atom_site_aniso_U_22
_atom_site_aniso_U_33
_atom_site_aniso_U_23
_atom_site_aniso_U_13
_atom_site_aniso_U_12
C1 0.061(4) 0.027(3) 0.037(3) 0.008(2) 0.005(3) 0.003(3)
C2 0.101(6) 0.037(3) 0.050(4) 0.019(3) -0.014(4) 0.008(4)
C3 0.060(4) 0.033(3) 0.034(3) 0.005(2) 0.001(3) 0.008(3)
C4 0.063(4) 0.051(4) 0.045(4) 0.009(3) -0.004(3) -0.001(3)
C5 0.066(5) 0.074(5) 0.056(4) 0.004(4) -0.011(4) -0.006(4)
C6 0.073(5) 0.079(5) 0.043(4) 0.018(4) -0.007(3) 0.014(4)
C7 0.086(6) 0.060(4) 0.051(4) 0.027(4) 0.004(4) 0.007(4)
C8 0.061(4) 0.053(4) 0.046(4) 0.017(3) 0.003(3) 0.000(3)
C9 0.053(4) 0.038(3) 0.047(3) 0.014(3) 0.003(3) 0.005(3)
C10 0.061(5) 0.047(4) 0.081(5) 0.023(4) -0.004(4) 0.009(3)
Hg1 0.05803(17) 0.03039(13) 0.04477(15) 0.01083(9) -0.00435(10) 0.00379(10)
N1 0.066(3) 0.032(2) 0.036(3) 0.011(2) -0.003(2) 0.004(2)
N2 0.091(5) 0.031(3) 0.049(3) 0.009(2) -0.008(3) 0.011(3)
N3 0.095(5) 0.031(3) 0.041(3) 0.010(2) -0.012(3) 0.003(3)
O1 0.055(3) 0.035(2) 0.069(3) 0.010(2) -0.006(2) 0.007(2)
O2 0.061(3) 0.044(3) 0.059(3) 0.012(2) 0.001(2) 0.002(2)

loop_
_atom_type_symbol
_atom_type_description
_atom_type_scat_dispersion_real
_atom_type_scat_dispersion_imag
_atom_type_scat_source
C C 0.0033 0.0016 'International Tables Vol C Tables 4.2.6.8 and 6.1.1.4'
H H 0.0000 0.0000 'International Tables Vol C Tables 4.2.6.8 and 6.1.1.4'
N N 0.0061 0.0033 'International Tables Vol C Tables 4.2.6.8 and 6.1.1.4'
O O 0.0106 0.0060 'International Tables Vol C Tables 4.2.6.8 and 6.1.1.4'
Hg Hg -2.3894 9.2266 'International Tables Vol C Tables 4.2.6.8 and 6.1.1.4'

loop_
_geom_angle_atom_site_label_1
_geom_angle_atom_site_label_2
_geom_angle_atom_site_label_3
_geom_angle
_geom_angle_site_symmetry_3
N3 C1 N1 108.5(5) .
N3 C1 Hg1 124.4(4) .
N1 C1 Hg1 127.1(4) .
N2 C2 N3 116.3(6) .
C4 C3 C8 121.3(6) .
C4 C3 N1 119.1(6) .
C8 C3 N1 119.5(5) .
C3 C4 C5 119.5(7) .
C6 C5 C4 119.8(7) .
C5 C6 C7 119.7(7) .
C8 C7 C6 121.0(7) .
C3 C8 C7 118.7(7) .
O2 C9 O1 124.4(6) .
O2 C9 C10 122.2(6) .
O1 C9 C10 113.4(6) .
C1 Hg1 O1 176.8(2) .
C1 Hg1 N3 100.8(2) 2_666
O1 Hg1 N3 81.92(18) 2_666
C1 N1 N2 110.1(5) .
C1 N1 C3 129.8(5) .
N2 N1 C3 120.0(5) .
C2 N2 N1 101.8(5) .
C1 N3 C2 103.3(5) .
C1 N3 Hg1 133.1(4) 2_666
C2 N3 Hg1 121.4(4) 2_666
C9 O1 Hg1 112.3(4) .

loop_
_geom_bond_atom_site_label_1
_geom_bond_atom_site_label_2
_geom_bond_distance
_geom_bond_site_symmetry_2
C1 N3 1.330(8) .
C1 N1 1.348(7) .
C1 Hg1 2.046(6) .
C2 N2 1.290(8) .
C2 N3 1.353(8) .
C3 C4 1.364(9) .
C3 C8 1.375(9) .
C3 N1 1.437(7) .
C4 C5 1.395(10) .
C5 C6 1.370(11) .
C6 C7 1.379(11) .
C7 C8 1.376(9) .
C9 O2 1.217(8) .
C9 O1 1.282(8) .
C9 C10 1.513(9) .
Hg1 O1 2.079(4) .
Hg1 N3 2.583(5) 2_666
N1 N2 1.377(7) .
N3 Hg1 2.583(5) 2_666
